data_7245832
loop_
_publ_author_name
'Gugin, Nikita Y.'
'Virovets, Alexander V.'
'Peresypkina, Eugenia'
'Davydova, Elena I.'
'Timoshkin, Alexey Y.'

_publ_section_title
;
 Coordination polymers and molecular complexes of group 13 metal halides
 with bis-pyridylethane: comparison with rigid N-containing ligands
;
_journal_name_full CrystEngComm
_journal_paper_doi 10.1039/D2CE01063A
_journal_year 2022
_chemical_formula_moiety '(C24 H24 Al Cl2 N4), (Al Cl4)'
_chemical_formula_sum 'C24 H24 Al2 Cl6 N4'
_chemical_formula_weight 635.13
_chemical_properties_physical Air-sensitive,Moisture-sensitive
_space_group_crystal_system trigonal
_space_group_IT_number 154
_space_group_name_Hall 'P 32 2"'
_space_group_name_H-M_alt 'P 32 2 1'
_atom_sites_solution_hydrogens geom
_audit_creation_method SHELXL-2018/3
_audit_update_record
;
2022-09-14 deposited with the CCDC.	2022-10-20 downloaded from the CCDC.
;
_cell_angle_alpha 90
_cell_angle_beta 90
_cell_angle_gamma 120
_cell_formula_units_Z 3
_cell_length_a 10.04888(13)
_cell_length_b 10.04888(13)
_cell_length_c 24.9760(5)
_cell_measurement_reflns_used 5417
_cell_measurement_temperature 90(2)
_cell_measurement_theta_max 73.9890
_cell_measurement_theta_min 5.2800
_cell_volume 2184.18(6)
_computing_cell_refinement 'CrysAlisPro 1.171.40.14a (Rigaku OD, 2018)'
_computing_data_collection 'CrysAlisPro 1.171.40.14a (Rigaku OD, 2018)'
_computing_data_reduction 'CrysAlisPro 1.171.40.14a (Rigaku OD, 2018)'
_computing_structure_refinement 'SHELXL-2018/3 (Sheldrick, 2018)'
_computing_structure_solution SHELXT
_diffrn_ambient_environment N~2~
_diffrn_ambient_temperature 90(2)
_diffrn_detector 'CCD plate'
_diffrn_detector_area_resol_mean 4.2047
_diffrn_detector_type TitanS2
_diffrn_measured_fraction_theta_full 0.999
_diffrn_measured_fraction_theta_max 0.990
_diffrn_measurement_device_type 'Rigaku Oxford Diffraction SuperNova'
_diffrn_measurement_method '\w scans'
_diffrn_radiation_type CuK\a
_diffrn_radiation_wavelength 1.54178
_diffrn_reflns_av_R_equivalents 0.0309
_diffrn_reflns_av_unetI/netI 0.0285
_diffrn_reflns_Laue_measured_fraction_full 0.999
_diffrn_reflns_Laue_measured_fraction_max 0.990
_diffrn_reflns_limit_h_max 12
_diffrn_reflns_limit_h_min -12
_diffrn_reflns_limit_k_max 9
_diffrn_reflns_limit_k_min -11
_diffrn_reflns_limit_l_max 29
_diffrn_reflns_limit_l_min -30
_diffrn_reflns_number 9216
_diffrn_reflns_point_group_measured_fraction_full 0.999
_diffrn_reflns_point_group_measured_fraction_max 0.982
_diffrn_reflns_theta_full 67.500
_diffrn_reflns_theta_max 74.162
_diffrn_reflns_theta_min 5.082
_diffrn_source_type 'microfocus SuperNova source'
_exptl_absorpt_coefficient_mu 6.146
_exptl_absorpt_correction_T_max 0.796
_exptl_absorpt_correction_T_min 0.561
_exptl_absorpt_correction_type gaussian
_exptl_absorpt_process_details
;
CrysAlisPro 1.171.40.14a (Rigaku Oxford Diffraction, 2018)
Numerical absorption correction based on gaussian integration over
			a multifaceted crystal model
Empirical absorption correction using spherical harmonics,
 implemented in SCALE3 ABSPACK scaling algorithm.
;
_exptl_crystal_colour colourless
_exptl_crystal_density_diffrn 1.449
_exptl_crystal_description 'prism with broken vertices'
_exptl_crystal_F_000 972
_exptl_crystal_size_max 0.156
_exptl_crystal_size_mid 0.098
_exptl_crystal_size_min 0.079
_refine_diff_density_max 0.294
_refine_diff_density_min -0.174
_refine_diff_density_rms 0.037
_refine_ls_abs_structure_details
;
 Refined as an inversion twin.
;
_refine_ls_abs_structure_Flack 0.23(2)
_refine_ls_extinction_method none
_refine_ls_goodness_of_fit_ref 1.003
_refine_ls_hydrogen_treatment constr
_refine_ls_matrix_type full
_refine_ls_number_parameters 286
_refine_ls_number_reflns 2922
_refine_ls_number_restraints 6
_refine_ls_restrained_S_all 1.003
_refine_ls_R_factor_all 0.0336
_refine_ls_R_factor_gt 0.0299
_refine_ls_shift/su_max 0.000
_refine_ls_shift/su_mean 0.000
_refine_ls_structure_factor_coef Fsqd
_refine_ls_weighting_details 'w=1/[\s^2^(Fo^2^)+(0.0499P)^2^] where P=(Fo^2^+2Fc^2^)/3'
_refine_ls_weighting_scheme calc
_refine_ls_wR_factor_gt 0.0742
_refine_ls_wR_factor_ref 0.0755
_reflns_Friedel_coverage 0.696
_reflns_Friedel_fraction_full 0.999
_reflns_Friedel_fraction_max 0.971
_reflns_number_gt 2644
_reflns_number_total 2922
_reflns_threshold_expression 'I > 2\s(I)'
_cod_data_source_file d2ce01063a2.cif
_cod_data_source_block ayt73
_cod_original_cell_volume 2184.18(7)
_cod_database_code 7245832
_shelx_shelxl_version_number 2018/3
_shelx_space_group_comment
;
The symmetry employed for this shelxl refinement is uniquely defined
by the following loop, which should always be used as a source of
symmetry information in preference to the above space-group names.
They are only intended as comments.
;
_shelx_estimated_absorpt_t_min 0.447
_shelx_estimated_absorpt_t_max 0.642

loop_
_space_group_symop_operation_xyz
'x, y, z'
'-y, x-y, z+2/3'
'-x+y, -x, z+1/3'
'y, x, -z'
'x-y, -y, -z+1/3'
'-x, -x+y, -z+2/3'

loop_
_atom_site_label
_atom_site_type_symbol
_atom_site_fract_x
_atom_site_fract_y
_atom_site_fract_z
_atom_site_U_iso_or_equiv
_atom_site_adp_type
_atom_site_occupancy
_atom_site_site_symmetry_order
_atom_site_calc_flag
_atom_site_refinement_flags_posn
_atom_site_refinement_flags_adp
_atom_site_refinement_flags_occupancy
_atom_site_disorder_assembly
_atom_site_disorder_group
Cl1 Cl 0.29706(9) 0.44853(9) 0.07420(2) 0.04173(18) Uani 1 1 d . . . . .
Al1 Al 0.36941(13) 0.36941(13) 0.000000 0.0328(2) Uani 1 2 d S T P . .
N1 N 0.5821(3) 0.4444(3) 0.03355(9) 0.0380(5) Uani 1 1 d . . . . .
N2 N 1.2862(3) 1.1557(3) 0.03427(9) 0.0409(6) Uani 1 1 d . . . . .
C1 C 0.5979(4) 0.4125(4) 0.08497(12) 0.0450(7) Uani 1 1 d . . . . .
H1 H 0.508077 0.356057 0.106071 0.054 Uiso 1 1 calc R U . . .
C2 C 0.7386(5) 0.4582(4) 0.10796(15) 0.0566(9) Uani 1 1 d . . . . .
H2 H 0.743803 0.430503 0.143951 0.068 Uiso 1 1 calc R U . . .
C3 C 0.8728(4) 0.5442(4) 0.07919(17) 0.0633(11) Uani 1 1 d . . . . .
C4 C 0.8558(4) 0.5793(4) 0.02683(16) 0.0574(9) Uani 1 1 d . . . . .
H4 H 0.944422 0.639840 0.005578 0.069 Uiso 1 1 calc R U . . .
C5 C 0.7127(4) 0.5277(4) 0.00540(14) 0.0453(7) Uani 1 1 d . . . . .
H5 H 0.705119 0.551686 -0.030863 0.054 Uiso 1 1 calc R U . . .
C6A C 1.0356(6) 0.5858(7) 0.0950(3) 0.0417(12) Uani 0.62 1 d . . P A 1
H6AA H 1.096854 0.596940 0.062555 0.050 Uiso 0.62 1 calc R U P A 1
H6AB H 1.032777 0.503211 0.117458 0.050 Uiso 0.62 1 calc R U P A 1
C7A C 1.1101(5) 0.7384(6) 0.12656(19) 0.0423(10) Uani 0.62 1 d . . P A 1
H7AA H 1.035764 0.733766 0.153561 0.051 Uiso 0.62 1 calc R U P A 1
H7AB H 1.200779 0.749076 0.146013 0.051 Uiso 0.62 1 calc R U P A 1
C8A C 1.1595(8) 0.8777(8) 0.0926(2) 0.0366(13) Uani 0.62 1 d . . P A 1
C9A C 1.0855(8) 0.9606(11) 0.0926(3) 0.0413(18) Uani 0.62 1 d . . P A 1
H9A H 0.991617 0.924712 0.111541 0.050 Uiso 0.62 1 calc R U P A 1
C10A C 1.1520(12) 1.1030(13) 0.0636(5) 0.034(2) Uani 0.62 1 d . . P A 1
H10A H 1.102734 1.162727 0.064517 0.041 Uiso 0.62 1 calc R U P A 1
C11A C 1.3387(13) 1.0640(17) 0.0297(6) 0.050(3) Uani 0.62 1 d . . P A 1
H11A H 1.417812 1.088609 0.004188 0.060 Uiso 0.62 1 calc R U P A 1
C12A C 1.2878(10) 0.9306(10) 0.0595(3) 0.0447(16) Uani 0.62 1 d . . P A 1
H12A H 1.340958 0.874794 0.057381 0.054 Uiso 0.62 1 calc R U P A 1
C6B C 1.0051(10) 0.6113(10) 0.1213(4) 0.0420(18) Uani 0.38 1 d . . P A 2
H6BA H 0.992587 0.680951 0.146161 0.050 Uiso 0.38 1 calc R U P A 2
H6BB H 1.003922 0.527261 0.142401 0.050 Uiso 0.38 1 calc R U P A 2
C7B C 1.1518(10) 0.6968(9) 0.0915(3) 0.0456(18) Uani 0.38 1 d . . P A 2
H7BA H 1.145799 0.635661 0.059557 0.055 Uiso 0.38 1 calc R U P A 2
H7BB H 1.235196 0.703538 0.114506 0.055 Uiso 0.38 1 calc R U P A 2
C8B C 1.1975(15) 0.8597(11) 0.0729(5) 0.0317(19) Uani 0.38 1 d . . P A 2
C9B C 1.1197(14) 0.9359(14) 0.0806(5) 0.036(2) Uani 0.38 1 d . . P A 2
H9B H 1.028114 0.887531 0.101248 0.043 Uiso 0.38 1 calc R U P A 2
C10B C 1.163(3) 1.070(2) 0.0614(11) 0.051(6) Uani 0.38 1 d . . P A 2
H10B H 1.096610 1.110086 0.067843 0.061 Uiso 0.38 1 calc R U P A 2
C11B C 1.385(2) 1.0895(19) 0.0300(9) 0.035(4) Uani 0.38 1 d . U P A 2
H11B H 1.486486 1.151163 0.016408 0.043 Uiso 0.38 1 calc R U P A 2
C12B C 1.3371(16) 0.9383(15) 0.0452(4) 0.043(3) Uani 0.38 1 d . . P A 2
H12B H 1.396235 0.891010 0.037100 0.051 Uiso 0.38 1 calc R U P A 2
Al2 Al 0.7217(2) 0.0218(3) 0.15464(6) 0.0364(5) Uani 0.5 1 d . . P . .
Cl2A Cl 0.7341(6) -0.1811(6) 0.1690(3) 0.0611(13) Uani 0.25 1 d . . P B -1
Cl3A Cl 0.512(2) 0.010(3) 0.1572(11) 0.090(7) Uani 0.25 1 d . . P B -1
Cl4A Cl 0.885(2) 0.2031(17) 0.2028(7) 0.067(5) Uani 0.25 1 d . . P B -1
Cl5A Cl 0.7763(9) 0.1018(11) 0.0744(3) 0.060(2) Uani 0.25 1 d . . P B -1
Cl2B Cl 0.6892(14) -0.2073(12) 0.1416(6) 0.054(3) Uani 0.25 1 d . . P B -2
Cl3B Cl 0.5026(9) -0.0186(13) 0.1784(8) 0.056(4) Uani 0.25 1 d . . P B -2
Cl4B Cl 0.8962(9) 0.1469(11) 0.2096(5) 0.085(3) Uani 0.25 1 d . . P B -2
Cl5B Cl 0.7832(12) 0.1369(10) 0.0801(4) 0.064(3) Uani 0.25 1 d . . P B -2

loop_
_atom_site_aniso_label
_atom_site_aniso_U_11
_atom_site_aniso_U_22
_atom_site_aniso_U_33
_atom_site_aniso_U_23
_atom_site_aniso_U_13
_atom_site_aniso_U_12
Cl1 0.0554(4) 0.0583(4) 0.0285(3) -0.0073(3) -0.0021(3) 0.0412(4)
Al1 0.0416(5) 0.0416(5) 0.0256(5) -0.00085(18) 0.00085(18) 0.0286(5)
N1 0.0438(12) 0.0465(14) 0.0336(11) 0.0030(10) -0.0010(9) 0.0299(11)
N2 0.0554(16) 0.0445(14) 0.0291(11) 0.0028(10) 0.0043(12) 0.0296(13)
C1 0.0514(17) 0.0567(19) 0.0366(14) 0.0066(14) -0.0040(12) 0.0343(16)
C2 0.066(2) 0.055(2) 0.055(2) 0.0052(15) -0.0222(16) 0.0342(18)
C3 0.051(2) 0.0364(16) 0.098(3) 0.0177(17) -0.0271(18) 0.0180(14)
C4 0.0455(17) 0.0414(17) 0.086(2) 0.0197(16) -0.0039(17) 0.0221(15)
C5 0.0446(16) 0.0456(17) 0.0522(17) 0.0129(14) 0.0018(13) 0.0274(15)
C6A 0.038(3) 0.054(3) 0.045(3) 0.005(3) 0.000(2) 0.032(3)
C7A 0.036(2) 0.055(3) 0.033(2) 0.005(2) 0.0059(18) 0.021(2)
C8A 0.035(3) 0.053(4) 0.023(3) -0.001(3) 0.006(2) 0.023(3)
C9A 0.025(3) 0.066(5) 0.033(3) 0.005(3) 0.008(2) 0.023(3)
C10A 0.034(3) 0.033(5) 0.034(3) 0.004(4) 0.005(2) 0.015(3)
C11A 0.045(6) 0.068(7) 0.043(4) 0.007(4) 0.010(4) 0.033(5)
C12A 0.055(5) 0.060(4) 0.041(4) 0.013(3) 0.024(3) 0.045(4)
C6B 0.047(5) 0.037(4) 0.037(4) 0.010(4) -0.009(4) 0.017(4)
C7B 0.052(5) 0.028(4) 0.062(5) 0.008(4) -0.008(4) 0.024(4)
C8B 0.041(6) 0.034(5) 0.023(4) 0.003(4) 0.001(4) 0.021(4)
C9B 0.027(6) 0.044(6) 0.036(6) 0.009(4) 0.010(4) 0.018(4)
C10B 0.087(11) 0.034(7) 0.047(7) -0.012(5) -0.018(7) 0.042(6)
C11B 0.052(9) 0.026(5) 0.043(6) 0.007(4) -0.003(6) 0.031(6)
C12B 0.060(8) 0.054(6) 0.036(6) 0.007(4) 0.018(5) 0.045(6)
Al2 0.0334(8) 0.0459(14) 0.0317(13) -0.0049(9) 0.0021(7) 0.0211(8)
Cl2A 0.046(2) 0.039(2) 0.097(4) 0.001(2) -0.003(2) 0.0199(18)
Cl3A 0.051(8) 0.141(10) 0.081(15) 0.035(8) -0.003(7) 0.049(7)
Cl4A 0.085(9) 0.062(7) 0.055(4) -0.034(5) -0.033(5) 0.037(5)
Cl5A 0.044(3) 0.119(7) 0.0184(16) -0.001(3) -0.0009(15) 0.042(4)
Cl2B 0.031(4) 0.038(4) 0.083(8) 0.014(4) 0.013(4) 0.010(3)
Cl3B 0.026(3) 0.056(4) 0.080(12) -0.002(4) 0.020(4) 0.015(2)
Cl4B 0.063(3) 0.116(7) 0.097(7) -0.073(6) -0.046(4) 0.060(5)
Cl5B 0.080(4) 0.045(2) 0.051(4) 0.003(2) 0.019(3) 0.020(2)

loop_
_atom_type_symbol
_atom_type_description
_atom_type_scat_dispersion_real
_atom_type_scat_dispersion_imag
_atom_type_scat_source
C C 0.0181 0.0091 'International Tables Vol C Tables 4.2.6.8 and 6.1.1.4'
H H 0.0000 0.0000 'International Tables Vol C Tables 4.2.6.8 and 6.1.1.4'
N N 0.0311 0.0180 'International Tables Vol C Tables 4.2.6.8 and 6.1.1.4'
Al Al 0.2130 0.2455 'International Tables Vol C Tables 4.2.6.8 and 6.1.1.4'
Cl Cl 0.3639 0.7018 'International Tables Vol C Tables 4.2.6.8 and 6.1.1.4'

loop_
_exptl_crystal_face_index_h
_exptl_crystal_face_index_k
_exptl_crystal_face_index_l
_exptl_crystal_face_perp_dist
6 -5 -4 0.0337
-3 6 2 0.0720
2 4 -1 0.0323
-4 -3 2 0.0689
-6 1 4 0.0923
6 -4 6 0.0502
5 -3 10 0.0528
2 -6 5 0.0591
4 -4 -12 0.0387
-2 6 7 0.0602
-3 -2 8 0.0583
0 0 -16 0.0422
-1 -5 -5 0.0582
-2 2 -15 0.0501
0 -2 14 0.0382
1 4 9 0.0377
0 1 16 0.0337

loop_
_geom_angle_atom_site_label_1
_geom_angle_atom_site_label_2
_geom_angle_atom_site_label_3
_geom_angle
_geom_angle_site_symmetry_1
_geom_angle_site_symmetry_3
_geom_angle_publ_flag
N1 Al1 N1 90.65(15) . 4 ?
N1 Al1 N2 177.79(11) . 4_445 ?
N1 Al1 N2 91.06(10) 4 4_445 ?
N1 Al1 N2 91.06(10) . 1_445 ?
N1 Al1 N2 177.79(11) 4 1_445 ?
N2 Al1 N2 87.27(16) 4_445 1_445 ?
N1 Al1 Cl1 89.73(7) . . ?
N1 Al1 Cl1 89.07(7) 4 . ?
N2 Al1 Cl1 91.71(7) 4_445 . ?
N2 Al1 Cl1 89.53(7) 1_445 . ?
N1 Al1 Cl1 89.07(7) . 4 ?
N1 Al1 Cl1 89.72(7) 4 4 ?
N2 Al1 Cl1 89.53(7) 4_445 4 ?
N2 Al1 Cl1 91.71(7) 1_445 4 ?
Cl1 Al1 Cl1 178.29(8) . 4 ?
C5 N1 C1 116.7(3) . . ?
C5 N1 Al1 121.7(2) . . ?
C1 N1 Al1 121.6(2) . . ?
C11A N2 C10A 116.5(8) . . ?
C10B N2 C11B 112.4(11) . . ?
C11A N2 Al1 128.1(6) . 1_665 ?
C10B N2 Al1 131.9(8) . 1_665 ?
C10A N2 Al1 115.3(5) . 1_665 ?
C11B N2 Al1 115.7(7) . 1_665 ?
N1 C1 C2 122.7(3) . . ?
N1 C1 H1 118.6 . . ?
C2 C1 H1 118.6 . . ?
C1 C2 C3 120.7(3) . . ?
C1 C2 H2 119.7 . . ?
C3 C2 H2 119.7 . . ?
C2 C3 C4 116.3(3) . . ?
C2 C3 C6A 127.8(4) . . ?
C4 C3 C6A 115.2(4) . . ?
C2 C3 C6B 105.9(5) . . ?
C4 C3 C6B 135.5(4) . . ?
C5 C4 C3 120.7(4) . . ?
C5 C4 H4 119.6 . . ?
C3 C4 H4 119.6 . . ?
N1 C5 C4 122.9(3) . . ?
N1 C5 H5 118.6 . . ?
C4 C5 H5 118.6 . . ?
C3 C6A C7A 109.0(4) . . ?
C3 C6A H6AA 109.9 . . ?
C7A C6A H6AA 109.9 . . ?
C3 C6A H6AB 109.9 . . ?
C7A C6A H6AB 109.9 . . ?
H6AA C6A H6AB 108.3 . . ?
C8A C7A C6A 114.2(5) . . ?
C8A C7A H7AA 108.7 . . ?
C6A C7A H7AA 108.7 . . ?
C8A C7A H7AB 108.7 . . ?
C6A C7A H7AB 108.7 . . ?
H7AA C7A H7AB 107.6 . . ?
C9A C8A C12A 116.8(6) . . ?
C9A C8A C7A 122.9(6) . . ?
C12A C8A C7A 120.3(7) . . ?
C8A C9A C10A 118.8(6) . . ?
C8A C9A H9A 120.6 . . ?
C10A C9A H9A 120.6 . . ?
N2 C10A C9A 121.8(8) . . ?
N2 C10A H10A 119.1 . . ?
C9A C10A H10A 119.1 . . ?
N2 C11A C12A 124.3(11) . . ?
N2 C11A H11A 117.8 . . ?
C12A C11A H11A 117.8 . . ?
C11A C12A C8A 120.7(8) . . ?
C11A C12A H12A 119.7 . . ?
C8A C12A H12A 119.7 . . ?
C7B C6B C3 107.3(7) . . ?
C7B C6B H6BA 110.3 . . ?
C3 C6B H6BA 110.3 . . ?
C7B C6B H6BB 110.3 . . ?
C3 C6B H6BB 110.3 . . ?
H6BA C6B H6BB 108.5 . . ?
C6B C7B C8B 116.8(9) . . ?
C6B C7B H7BA 108.1 . . ?
C8B C7B H7BA 108.1 . . ?
C6B C7B H7BB 108.1 . . ?
C8B C7B H7BB 108.1 . . ?
H7BA C7B H7BB 107.3 . . ?
C9B C8B C12B 116.7(9) . . ?
C9B C8B C7B 127.7(12) . . ?
C12B C8B C7B 115.6(11) . . ?
C10B C9B C8B 123.6(16) . . ?
C10B C9B H9B 118.2 . . ?
C8B C9B H9B 118.2 . . ?
C9B C10B N2 127.2(17) . . ?
C9B C10B H10B 116.4 . . ?
N2 C10B H10B 116.4 . . ?
C12B C11B N2 122.3(14) . . ?
C12B C11B H11B 118.9 . . ?
N2 C11B H11B 118.9 . . ?
C11B C12B C8B 116.9(11) . . ?
C11B C12B H12B 121.5 . . ?
C8B C12B H12B 121.5 . . ?
Al2 Al2 Cl3A 87.0(7) 5 . ?
Al2 Al2 Cl4B 73.8(5) 5 . ?
Al2 Al2 Cl3B 71.0(4) 5 . ?
Cl4B Al2 Cl3B 114.4(6) . . ?
Al2 Al2 Cl5B 175.9(5) 5 . ?
Cl4B Al2 Cl5B 108.8(4) . . ?
Cl3B Al2 Cl5B 110.1(5) . . ?
Al2 Al2 Cl4A 85.3(6) 5 . ?
Cl3A Al2 Cl4A 111.5(9) . . ?
Al2 Al2 Cl5A 166.3(5) 5 . ?
Cl3A Al2 Cl5A 96.6(7) . . ?
Cl4A Al2 Cl5A 105.5(6) . . ?
Al2 Al2 Cl2A 54.3(3) 5 . ?
Cl3A Al2 Cl2A 119.2(6) . . ?
Cl4A Al2 Cl2A 109.6(5) . . ?
Cl5A Al2 Cl2A 113.1(3) . . ?
Al2 Al2 Cl2B 68.8(5) 5 . ?
Cl4B Al2 Cl2B 111.8(5) . . ?
Cl3B Al2 Cl2B 104.3(5) . . ?
Cl5B Al2 Cl2B 107.1(4) . . ?

loop_
_geom_bond_atom_site_label_1
_geom_bond_atom_site_label_2
_geom_bond_distance
_geom_bond_site_symmetry_2
_geom_bond_publ_flag
Cl1 Al1 2.2744(6) . ?
Al1 N1 2.056(3) . ?
Al1 N1 2.056(3) 4 ?
Al1 N2 2.061(3) 4_445 ?
Al1 N2 2.061(3) 1_445 ?
N1 C5 1.348(4) . ?
N1 C1 1.352(4) . ?
N2 C11A 1.275(15) . ?
N2 C10B 1.29(3) . ?
N2 C10A 1.386(11) . ?
N2 C11B 1.452(17) . ?
C1 C2 1.375(5) . ?
C1 H1 0.9500 . ?
C2 C3 1.384(6) . ?
C2 H2 0.9500 . ?
C3 C4 1.387(5) . ?
C3 C6A 1.524(6) . ?
C3 C6B 1.559(9) . ?
C4 C5 1.371(5) . ?
C4 H4 0.9500 . ?
C5 H5 0.9500 . ?
C6A C7A 1.544(8) . ?
C6A H6AA 0.9900 . ?
C6A H6AB 0.9900 . ?
C7A C8A 1.494(9) . ?
C7A H7AA 0.9900 . ?
C7A H7AB 0.9900 . ?
C8A C9A 1.367(10) . ?
C8A C12A 1.392(8) . ?
C9A C10A 1.437(16) . ?
C9A H9A 0.9500 . ?
C10A H10A 0.9500 . ?
C11A C12A 1.389(18) . ?
C11A H11A 0.9500 . ?
C12A H12A 0.9500 . ?
C6B C7B 1.483(13) . ?
C6B H6BA 0.9900 . ?
C6B H6BB 0.9900 . ?
C7B C8B 1.534(11) . ?
C7B H7BA 0.9900 . ?
C7B H7BB 0.9900 . ?
C8B C9B 1.355(15) . ?
C8B C12B 1.401(15) . ?
C9B C10B 1.28(3) . ?
C9B H9B 0.9500 . ?
C10B H10B 0.9500 . ?
C11B C12B 1.40(2) . ?
C11B H11B 0.9500 . ?
C12B H12B 0.9500 . ?
Al2 Al2 0.711(3) 5 ?
Al2 Cl3A 2.048(15) . ?
Al2 Cl4B 2.082(8) . ?
Al2 Cl3B 2.114(11) . ?
Al2 Cl5B 2.115(10) . ?
Al2 Cl4A 2.116(14) . ?
Al2 Cl5A 2.127(9) . ?
Al2 Cl2A 2.135(5) . ?
Al2 Cl2B 2.182(12) . ?

loop_
_geom_hbond_atom_site_label_D
_geom_hbond_atom_site_label_H
_geom_hbond_atom_site_label_A
_geom_hbond_distance_DH
_geom_hbond_distance_HA
_geom_hbond_distance_DA
_geom_hbond_angle_DHA
_geom_hbond_site_symmetry_A
_geom_hbond_publ_flag
C4 H4 Cl5A^a 0.95 2.49 3.395(9) 159.1 4_655 yes
C4 H4 Cl5B^b 0.95 2.76 3.676(10) 162.9 4_655 yes
C10A^a H10A^a Cl1 0.95 2.55 3.031(11) 111.4 1_665 yes
C11B^b H11B^b N1 0.95 2.64 3.096(17) 110.1 1_665 yes
C11A^a H11A^a Cl1 0.95 2.77 3.294(15) 115.6 4_665 yes
